data_2242137
loop_
_publ_author_name
'Azzam, Rasha A.'
'Elgemeie, Galal H.'
'Elsayed, Rasha E.'
'Jones, Peter G.'

_publ_section_title
;
 Crystal structure of
 <i>N</i>'-[2-(benzo[<i>d</i>]thiazol-2-yl)acetyl]-4-methylbenzenesulfonohydrazide
;
_journal_coeditor_code HG5489
_journal_issue 7
_journal_name_full 'Acta Crystallographica Section E'
_journal_page_first 1041
_journal_page_last 1043
_journal_paper_doi 10.1107/S2056989017008738
_journal_volume 73
_journal_year 2017
_chemical_formula_iupac 'C16 H15 N3 O3 S2'
_chemical_formula_moiety 'C16 H15 N3 O3 S2'
_chemical_formula_sum 'C16 H15 N3 O3 S2'
_chemical_formula_weight 361.43
_chemical_name_systematic <i>N</i>'-[2-(Benzo[<i>d</i>]thiazol-2-yl)acetyl]-4-methylbenzenesulfonohydrazide
_space_group_IT_number 2
_symmetry_cell_setting triclinic
_symmetry_space_group_name_Hall '-P 1'
_symmetry_space_group_name_H-M 'P -1'
_atom_sites_solution_hydrogens geom
_atom_sites_solution_primary direct
_atom_sites_solution_secondary difmap
_audit_creation_method SHELXL-97
_cell_angle_alpha 97.905(4)
_cell_angle_beta 98.142(4)
_cell_angle_gamma 101.576(4)
_cell_formula_units_Z 2
_cell_length_a 8.3436(4)
_cell_length_b 9.7591(5)
_cell_length_c 10.8815(6)
_cell_measurement_reflns_used 13640
_cell_measurement_temperature 100(2)
_cell_measurement_theta_max 30.7750
_cell_measurement_theta_min 2.6290
_cell_volume 846.59(8)
_computing_cell_refinement
;
CrysAlis PRO (Rigaku OD, 2015)
;
_computing_data_collection
;
CrysAlis PRO (Rigaku OD, 2015)
;
_computing_data_reduction
;
CrysAlis PRO (Rigaku OD, 2015)
;
_computing_molecular_graphics
;
XP (Siemens, 1994)
;
_computing_publication_material
;
SHELXL97 (Sheldrick, 2008)
;
_computing_structure_refinement
;
SHELXL97 (Sheldrick, 2008)
;
_computing_structure_solution
;
SHELXS97 (Sheldrick, 2008)
;
_diffrn_ambient_temperature 100(2)
_diffrn_detector_area_resol_mean 16.1419
_diffrn_measured_fraction_theta_full 0.988
_diffrn_measured_fraction_theta_max 0.928
_diffrn_measurement_device_type 'Oxford Diffraction Xcalibur Eos'
_diffrn_measurement_method \w-scan
_diffrn_radiation_monochromator graphite
_diffrn_radiation_type MoK\a
_diffrn_radiation_wavelength 0.71073
_diffrn_reflns_av_R_equivalents 0.0323
_diffrn_reflns_av_sigmaI/netI 0.0201
_diffrn_reflns_limit_h_max 11
_diffrn_reflns_limit_h_min -12
_diffrn_reflns_limit_k_max 14
_diffrn_reflns_limit_k_min -14
_diffrn_reflns_limit_l_max 15
_diffrn_reflns_limit_l_min -15
_diffrn_reflns_number 45592
_diffrn_reflns_theta_full 30.00
_diffrn_reflns_theta_max 31.05
_diffrn_reflns_theta_min 2.53
_exptl_absorpt_coefficient_mu 0.334
_exptl_absorpt_correction_T_max 1.00000
_exptl_absorpt_correction_T_min 0.95230
_exptl_absorpt_correction_type multi-scan
_exptl_absorpt_process_details
;
(CrysAlis PRO; Rigaku Oxford Diffraction, 2015)
;
_exptl_crystal_colour colourless
_exptl_crystal_density_diffrn 1.418
_exptl_crystal_density_method 'not measured'
_exptl_crystal_description tablet
_exptl_crystal_F_000 376
_exptl_crystal_size_max 0.5
_exptl_crystal_size_mid 0.4
_exptl_crystal_size_min 0.2
_refine_diff_density_max 0.408
_refine_diff_density_min -0.417
_refine_ls_extinction_method none
_refine_ls_goodness_of_fit_ref 1.051
_refine_ls_hydrogen_treatment mixed
_refine_ls_matrix_type full
_refine_ls_number_parameters 226
_refine_ls_number_reflns 5040
_refine_ls_number_restraints 0
_refine_ls_restrained_S_all 1.051
_refine_ls_R_factor_all 0.0361
_refine_ls_R_factor_gt 0.0308
_refine_ls_shift/su_max 0.008
_refine_ls_shift/su_mean 0.000
_refine_ls_structure_factor_coef Fsqd
_refine_ls_weighting_details 'calc w=1/[\s^2^(Fo^2^)+(0.0354P)^2^+0.3550P] where P=(Fo^2^+2Fc^2^)/3'
_refine_ls_weighting_scheme calc
_refine_ls_wR_factor_gt 0.0757
_refine_ls_wR_factor_ref 0.0791
_reflns_number_gt 4503
_reflns_number_total 5040
_reflns_threshold_expression >2sigma(I)
_cod_data_source_file hg5489sup1.cif
_cod_data_source_block I
_cod_database_code 2242137

loop_
_symmetry_equiv_pos_as_xyz
'x, y, z'
'-x, -y, -z'

loop_
_atom_site_type_symbol
_atom_site_label
_atom_site_fract_x
_atom_site_fract_y
_atom_site_fract_z
_atom_site_U_iso_or_equiv
_atom_site_adp_type
_atom_site_calc_flag
_atom_site_refinement_flags
_atom_site_occupancy
_atom_site_symmetry_multiplicity
S S1 0.57619(4) 0.26397(3) 0.86910(3) 0.01947(7) Uani d . 1 1
C C2 0.56817(13) 0.15226(11) 0.72845(10) 0.01492(19) Uani d . 1 1
N N3 0.46391(11) 0.03031(9) 0.70990(9) 0.01448(17) Uani d . 1 1
C C3A 0.38014(13) 0.01774(11) 0.81106(10) 0.01466(19) Uani d . 1 1
C C4 0.25456(14) -0.09823(12) 0.81811(11) 0.0185(2) Uani d . 1 1
H H4 0.2221 -0.1782 0.7522 0.022 Uiso calc R 1 1
C C5 0.17867(14) -0.09401(13) 0.92308(12) 0.0223(2) Uani d . 1 1
H H5 0.0920 -0.1714 0.9287 0.027 Uiso calc R 1 1
C C6 0.22767(15) 0.02293(14) 1.02157(11) 0.0238(2) Uani d . 1 1
H H6 0.1749 0.0225 1.0934 0.029 Uiso calc R 1 1
C C7 0.35125(15) 0.13868(13) 1.01602(11) 0.0223(2) Uani d . 1 1
H H7 0.3840 0.2178 1.0827 0.027 Uiso calc R 1 1
C C7A 0.42644(13) 0.13542(12) 0.90892(10) 0.0170(2) Uani d . 1 1
C C8 0.66708(13) 0.20010(12) 0.63115(11) 0.0172(2) Uani d . 1 1
H H8A 0.6814 0.1169 0.5740 0.021 Uiso calc R 1 1
H H8B 0.7784 0.2573 0.6723 0.021 Uiso calc R 1 1
C C9 0.57197(12) 0.28914(11) 0.55711(10) 0.01401(19) Uani d . 1 1
N N1 0.50433(11) 0.22734(9) 0.43761(9) 0.01544(17) Uani d . 1 1
H H01 0.519(2) 0.1475(18) 0.4007(15) 0.027(4) Uiso d . 1 1
N N2 0.40574(11) 0.29335(10) 0.35950(9) 0.01529(17) Uani d . 1 1
H H02 0.434(2) 0.3829(18) 0.3759(15) 0.029(4) Uiso d . 1 1
O O1 0.12667(11) 0.31786(9) 0.27597(8) 0.02335(18) Uani d . 1 1
S S2 0.20281(3) 0.23646(3) 0.35718(2) 0.01622(7) Uani d . 1 1
O O2 0.16863(11) 0.08446(8) 0.32664(8) 0.02168(17) Uani d . 1 1
O O3 0.55748(10) 0.40588(8) 0.60522(8) 0.01870(16) Uani d . 1 1
C C11 0.16430(13) 0.28095(11) 0.51069(11) 0.0163(2) Uani d . 1 1
C C12 0.15942(14) 0.42100(12) 0.55429(12) 0.0203(2) Uani d . 1 1
H H12 0.1721 0.4901 0.5007 0.024 Uiso calc R 1 1
C C13 0.13587(15) 0.45785(12) 0.67661(12) 0.0233(2) Uani d . 1 1
H H13 0.1329 0.5532 0.7069 0.028 Uiso calc R 1 1
C C14 0.11639(14) 0.35757(13) 0.75641(11) 0.0208(2) Uani d . 1 1
C C15 0.11840(13) 0.21746(12) 0.71012(11) 0.0196(2) Uani d . 1 1
H H15 0.1023 0.1477 0.7628 0.023 Uiso calc R 1 1
C C16 0.14367(13) 0.17876(11) 0.58797(11) 0.0176(2) Uani d . 1 1
H H16 0.1468 0.0835 0.5575 0.021 Uiso calc R 1 1
C C17 0.09014(19) 0.39948(16) 0.88922(13) 0.0327(3) Uani d . 1 1
H H17A 0.0428 0.4838 0.8946 0.049 Uiso calc PR 0.50 1
H H17B 0.1969 0.4207 0.9468 0.049 Uiso calc PR 0.50 1
H H17C 0.0137 0.3212 0.9127 0.049 Uiso calc PR 0.50 1
H H17D 0.1261 0.3334 0.9415 0.049 Uiso calc PR 0.50 1
H H17E -0.0280 0.3964 0.8893 0.049 Uiso calc PR 0.50 1
H H17F 0.1552 0.4960 0.9233 0.049 Uiso calc PR 0.50 1

loop_
_atom_site_aniso_label
_atom_site_aniso_U_11
_atom_site_aniso_U_22
_atom_site_aniso_U_33
_atom_site_aniso_U_12
_atom_site_aniso_U_13
_atom_site_aniso_U_23
S1 0.02314(14) 0.01447(12) 0.01758(14) 0.00166(10) 0.00006(10) -0.00091(9)
C2 0.0156(4) 0.0138(4) 0.0160(5) 0.0062(4) 0.0003(4) 0.0028(4)
N3 0.0162(4) 0.0134(4) 0.0152(4) 0.0061(3) 0.0028(3) 0.0029(3)
C3A 0.0154(4) 0.0149(4) 0.0144(5) 0.0061(4) 0.0009(4) 0.0027(4)
C4 0.0177(5) 0.0180(5) 0.0193(5) 0.0038(4) 0.0019(4) 0.0039(4)
C5 0.0174(5) 0.0285(6) 0.0225(6) 0.0043(4) 0.0042(4) 0.0101(5)
C6 0.0215(5) 0.0366(7) 0.0168(5) 0.0109(5) 0.0054(4) 0.0074(5)
C7 0.0249(6) 0.0279(6) 0.0144(5) 0.0104(5) 0.0017(4) 0.0003(4)
C7A 0.0178(5) 0.0173(5) 0.0155(5) 0.0053(4) 0.0003(4) 0.0016(4)
C8 0.0150(5) 0.0175(5) 0.0207(5) 0.0054(4) 0.0028(4) 0.0064(4)
C9 0.0130(4) 0.0125(4) 0.0169(5) 0.0018(3) 0.0033(4) 0.0043(4)
N1 0.0184(4) 0.0119(4) 0.0170(4) 0.0071(3) 0.0025(3) 0.0012(3)
N2 0.0186(4) 0.0122(4) 0.0155(4) 0.0053(3) 0.0018(3) 0.0020(3)
O1 0.0244(4) 0.0237(4) 0.0210(4) 0.0090(3) -0.0038(3) 0.0031(3)
S2 0.01722(12) 0.01375(12) 0.01595(13) 0.00428(9) -0.00088(9) -0.00068(9)
O2 0.0247(4) 0.0139(4) 0.0223(4) 0.0018(3) 0.0004(3) -0.0036(3)
O3 0.0264(4) 0.0110(3) 0.0175(4) 0.0041(3) 0.0012(3) 0.0010(3)
C11 0.0134(4) 0.0156(5) 0.0194(5) 0.0047(4) 0.0020(4) -0.0002(4)
C12 0.0219(5) 0.0151(5) 0.0258(6) 0.0065(4) 0.0074(4) 0.0030(4)
C13 0.0247(6) 0.0163(5) 0.0298(6) 0.0070(4) 0.0101(5) -0.0014(4)
C14 0.0162(5) 0.0230(5) 0.0235(6) 0.0056(4) 0.0060(4) -0.0001(4)
C15 0.0159(5) 0.0206(5) 0.0229(6) 0.0053(4) 0.0031(4) 0.0049(4)
C16 0.0149(5) 0.0142(5) 0.0228(5) 0.0046(4) 0.0006(4) 0.0007(4)
C17 0.0379(7) 0.0349(7) 0.0264(7) 0.0088(6) 0.0143(6) -0.0010(5)

loop_
_atom_type_symbol
_atom_type_description
_atom_type_scat_dispersion_real
_atom_type_scat_dispersion_imag
_atom_type_scat_source
C C 0.0033 0.0016 'International Tables Vol C Tables 4.2.6.8 and 6.1.1.4'
H H 0.0000 0.0000 'International Tables Vol C Tables 4.2.6.8 and 6.1.1.4'
N N 0.0061 0.0033 'International Tables Vol C Tables 4.2.6.8 and 6.1.1.4'
O O 0.0106 0.0060 'International Tables Vol C Tables 4.2.6.8 and 6.1.1.4'
S S 0.1246 0.1234 'International Tables Vol C Tables 4.2.6.8 and 6.1.1.4'

loop_
_geom_angle_atom_site_label_1
_geom_angle_atom_site_label_2
_geom_angle_atom_site_label_3
_geom_angle
_geom_angle_publ_flag
C7A S1 C2 89.39(5) y
N3 C2 C8 122.61(10) ?
N3 C2 S1 115.98(8) ?
C8 C2 S1 121.25(8) ?
C2 N3 C3A 110.63(9) ?
N3 C3A C4 124.96(10) ?
N3 C3A C7A 114.86(10) ?
C4 C3A C7A 120.15(10) ?
C5 C4 C3A 118.54(11) ?
C4 C5 C6 120.98(11) ?
C7 C6 C5 121.26(11) ?
C6 C7 C7A 117.79(11) ?
C7 C7A C3A 121.26(11) ?
C7 C7A S1 129.57(9) ?
C3A C7A S1 109.14(8) ?
C2 C8 C9 107.51(8) ?
O3 C9 N1 123.90(10) ?
O3 C9 C8 121.56(10) ?
N1 C9 C8 114.53(9) ?
C9 N1 N2 121.14(9) y
N1 N2 S2 112.94(7) y
O1 S2 O2 120.92(5) ?
O1 S2 N2 103.98(5) ?
O2 S2 N2 106.20(5) ?
O1 S2 C11 109.49(5) ?
O2 S2 C11 107.66(5) ?
N2 S2 C11 107.89(5) ?
C16 C11 C12 120.86(10) ?
C16 C11 S2 120.35(8) ?
C12 C11 S2 118.76(9) ?
C13 C12 C11 119.02(11) ?
C12 C13 C14 121.22(10) ?
C15 C14 C13 118.82(11) ?
C15 C14 C17 120.67(12) ?
C13 C14 C17 120.50(11) ?
C16 C15 C14 120.77(11) ?
C15 C16 C11 119.28(10) ?
C5 C4 H4 120.7 ?
C3A C4 H4 120.7 ?
C4 C5 H5 119.5 ?
C6 C5 H5 119.5 ?
C7 C6 H6 119.4 ?
C5 C6 H6 119.4 ?
C6 C7 H7 121.1 ?
C7A C7 H7 121.1 ?
C2 C8 H8A 110.2 ?
C9 C8 H8A 110.2 ?
C2 C8 H8B 110.2 ?
C9 C8 H8B 110.2 ?
H8A C8 H8B 108.5 ?
C9 N1 H01 124.9(11) ?
N2 N1 H01 113.9(11) ?
N1 N2 H02 113.1(11) ?
S2 N2 H02 111.0(11) ?
C13 C12 H12 120.5 ?
C11 C12 H12 120.5 ?
C12 C13 H13 119.4 ?
C14 C13 H13 119.4 ?
C16 C15 H15 119.6 ?
C14 C15 H15 119.6 ?
C15 C16 H16 120.4 ?
C11 C16 H16 120.4 ?
C14 C17 H17A 109.5 ?
C14 C17 H17B 109.5 ?
H17A C17 H17B 109.5 ?
C14 C17 H17C 109.5 ?
H17A C17 H17C 109.5 ?
H17B C17 H17C 109.5 ?
C14 C17 H17D 109.5 ?
H17A C17 H17D 141.1 ?
H17B C17 H17D 56.3 ?
H17C C17 H17D 56.3 ?
C14 C17 H17E 109.5 ?
H17A C17 H17E 56.3 ?
H17B C17 H17E 141.1 ?
H17C C17 H17E 56.3 ?
H17D C17 H17E 109.5 ?
C14 C17 H17F 109.5 ?
H17A C17 H17F 56.3 ?
H17B C17 H17F 56.3 ?
H17C C17 H17F 141.1 ?
H17D C17 H17F 109.5 ?
H17E C17 H17F 109.5 ?

loop_
_geom_bond_atom_site_label_1
_geom_bond_atom_site_label_2
_geom_bond_distance
_geom_bond_publ_flag
S1 C7A 1.7310(12) ?
S1 C2 1.7373(11) y
C2 N3 1.2972(14) y
C2 C8 1.4996(15) ?
N3 C3A 1.3914(14) ?
C3A C4 1.3983(15) ?
C3A C7A 1.4040(15) ?
C4 C5 1.3819(16) ?
C5 C6 1.4037(18) ?
C6 C7 1.3826(18) ?
C7 C7A 1.3992(16) ?
C8 C9 1.5238(14) ?
C9 O3 1.2231(13) ?
C9 N1 1.3464(14) ?
N1 N2 1.4069(12) y
N2 S2 1.6680(10) ?
O1 S2 1.4325(8) ?
S2 O2 1.4353(8) ?
S2 C11 1.7580(11) ?
C11 C16 1.3907(16) ?
C11 C12 1.3944(15) ?
C12 C13 1.3821(17) ?
C13 C14 1.3957(18) ?
C14 C15 1.3949(16) ?
C14 C17 1.5056(17) ?
C15 C16 1.3882(16) ?
C4 H4 0.9500 ?
C5 H5 0.9500 ?
C6 H6 0.9500 ?
C7 H7 0.9500 ?
C8 H8A 0.9900 ?
C8 H8B 0.9900 ?
N1 H01 0.866(16) ?
N2 H02 0.845(17) ?
C12 H12 0.9500 ?
C13 H13 0.9500 ?
C15 H15 0.9500 ?
C16 H16 0.9500 ?
C17 H17A 0.9800 ?
C17 H17B 0.9800 ?
C17 H17C 0.9800 ?
C17 H17D 0.9800 ?
C17 H17E 0.9800 ?
C17 H17F 0.9800 ?

loop_
_geom_hbond_atom_site_label_D
_geom_hbond_atom_site_label_H
_geom_hbond_atom_site_label_A
_geom_hbond_site_symmetry_A
_geom_hbond_distance_DH
_geom_hbond_distance_HA
_geom_hbond_distance_DA
_geom_hbond_angle_DHA
N1 H01 N3 2_656 0.866(16) 2.013(16) 2.8717(13) 171.0(15)
N2 H02 O3 2_666 0.845(17) 2.029(17) 2.8553(12) 165.7(16)
C6 H6 O2 1_556 0.95 2.54 3.4142(15) 153.6

loop_
_geom_torsion_atom_site_label_1
_geom_torsion_atom_site_label_2
_geom_torsion_atom_site_label_3
_geom_torsion_atom_site_label_4
_geom_torsion
_geom_torsion_publ_flag
C7A S1 C2 N3 0.45(8) ?
C7A S1 C2 C8 175.95(9) ?
C8 C2 N3 C3A -175.40(9) ?
S1 C2 N3 C3A 0.03(11) ?
C2 N3 C3A C4 177.18(10) ?
C2 N3 C3A C7A -0.66(13) ?
N3 C3A C4 C5 -177.98(10) ?
C7A C3A C4 C5 -0.24(16) ?
C3A C4 C5 C6 -0.91(17) ?
C4 C5 C6 C7 1.12(18) ?
C5 C6 C7 C7A -0.15(17) ?
C6 C7 C7A C3A -1.00(16) ?
C6 C7 C7A S1 176.79(9) ?
N3 C3A C7A C7 179.17(10) ?
C4 C3A C7A C7 1.22(16) ?
N3 C3A C7A S1 0.98(11) ?
C4 C3A C7A S1 -176.98(8) ?
C2 S1 C7A C7 -178.77(11) ?
C2 S1 C7A C3A -0.76(8) ?
N3 C2 C8 C9 94.63(11) ?
S1 C2 C8 C9 -80.57(10) y
C2 C8 C9 O3 68.95(13) ?
C2 C8 C9 N1 -109.79(10) y
O3 C9 N1 N2 -1.96(16) ?
C8 C9 N1 N2 176.74(9) y
C9 N1 N2 S2 -96.08(10) y
N1 N2 S2 O1 178.74(7) ?
N1 N2 S2 O2 -52.67(8) ?
N1 N2 S2 C11 62.53(8) y
O1 S2 C11 C16 146.33(9) ?
O2 S2 C11 C16 13.11(10) ?
N2 S2 C11 C16 -101.12(9) ?
O1 S2 C11 C12 -35.40(10) ?
O2 S2 C11 C12 -168.61(9) ?
N2 S2 C11 C12 77.16(9) y
C16 C11 C12 C13 0.85(17) ?
S2 C11 C12 C13 -177.42(9) ?
C11 C12 C13 C14 -0.25(18) ?
C12 C13 C14 C15 -1.00(18) ?
C12 C13 C14 C17 -179.74(12) ?
C13 C14 C15 C16 1.68(17) ?
C17 C14 C15 C16 -179.58(11) ?
C14 C15 C16 C11 -1.10(16) ?
C12 C11 C16 C15 -0.18(16) ?
S2 C11 C16 C15 178.06(8) ?
H01 N1 N2 H02 -146.7(17) y
O3 C9 N1 H01 175.5(13) y
H02 N2 S2 O2 179.1(12) y

_cod_database_fobs_code 2242137
